data_2201963
loop_
_publ_author_name
'Dupont, L\'eon'
'Messali, Mouslim'
'Christiaens, L\'eon'

_publ_section_title
;
 Monoclinic form of
 7-nitro-2-phenyl-1,2-benzisoselenazol-3(2<i>H</i>)-one
;
_journal_issue 4
_journal_name_full 'Acta Crystallographica Section E'
_journal_page_first o547
_journal_page_last o549
_journal_paper_doi 10.1107/S1600536803006433
_journal_volume 59
_journal_year 2003
_chemical_formula_iupac 'C13 H8 N2 O3 Se1'
_chemical_formula_moiety 'C13 H8 N2 O3 Se1'
_chemical_formula_sum 'C13 H8 N2 O3 Se'
_chemical_formula_weight 319.17
_chemical_name_systematic
;
7-nitro-2-phenyl-1,2-benzisoselenazol-3(2H)-one
;
_space_group_IT_number 14
_symmetry_cell_setting monoclinic
_symmetry_space_group_name_Hall '-P 2yn'
_symmetry_space_group_name_H-M 'P 1 21/n 1'
_atom_sites_solution_hydrogens geom
_atom_sites_solution_primary direct
_atom_sites_solution_secondary difmap
_audit_creation_method SHELXL-97
_cell_angle_alpha 90.00
_cell_angle_beta 93.38(2)
_cell_angle_gamma 90.00
_cell_formula_units_Z 4
_cell_length_a 8.0690(10)
_cell_length_b 6.322(2)
_cell_length_c 23.512(3)
_cell_measurement_reflns_used 36
_cell_measurement_temperature 293(2)
_cell_measurement_theta_max 37.3
_cell_measurement_theta_min 33.0
_cell_volume 1197.3(4)
_computing_cell_refinement DIF4
_computing_data_collection 'DIF4 (Stoe & Cie, 1987)'
_computing_data_reduction 'REDU4 (Stoe & Cie, 1987)'
_computing_molecular_graphics 'ORTEPIII (Burnett & Johnson, 1996) and MERCURY (Bruno et al., 2002)'
_computing_publication_material SHELXL97
_computing_structure_refinement 'SHELXL97 (Sheldrick, 1997)'
_computing_structure_solution 'SHELXS97 (Sheldrick, 1997)'
_diffrn_ambient_temperature 293(2)
_diffrn_measured_fraction_theta_full 0.983
_diffrn_measured_fraction_theta_max 0.983
_diffrn_measurement_device_type 'Stoe--Siemens AED four-circle'
_diffrn_measurement_method \w
_diffrn_radiation_monochromator graphite
_diffrn_radiation_source 'fine-focus sealed tube'
_diffrn_radiation_type CuK\a
_diffrn_radiation_wavelength 1.54180
_diffrn_reflns_av_R_equivalents 0.0347
_diffrn_reflns_av_sigmaI/netI 0.0303
_diffrn_reflns_limit_h_max 9
_diffrn_reflns_limit_h_min 0
_diffrn_reflns_limit_k_max 7
_diffrn_reflns_limit_k_min 0
_diffrn_reflns_limit_l_max 28
_diffrn_reflns_limit_l_min -28
_diffrn_reflns_number 2310
_diffrn_reflns_theta_full 68.05
_diffrn_reflns_theta_max 68.05
_diffrn_reflns_theta_min 3.77
_diffrn_standards_decay_% 5
_diffrn_standards_interval_time 60
_diffrn_standards_number 2
_exptl_absorpt_coefficient_mu 4.320
_exptl_absorpt_correction_T_max 0.7238
_exptl_absorpt_correction_T_min 0.1572
_exptl_absorpt_correction_type psi-scan
_exptl_absorpt_process_details '(EMPIR; Stoe & Cie, 1987)'
_exptl_crystal_colour red
_exptl_crystal_density_diffrn 1.771
_exptl_crystal_density_method 'not measured'
_exptl_crystal_description tablet
_exptl_crystal_F_000 632
_exptl_crystal_size_max 0.58
_exptl_crystal_size_mid 0.57
_exptl_crystal_size_min 0.08
_refine_diff_density_max 1.049
_refine_diff_density_min -0.701
_refine_ls_extinction_coef 0.0082(9)
_refine_ls_extinction_expression Fc^*^=kFc[1+0.001xFc^2^\l^3^/sin(2\q)]^-1/4^
_refine_ls_extinction_method SHELXL97
_refine_ls_goodness_of_fit_ref 0.988
_refine_ls_hydrogen_treatment constr
_refine_ls_matrix_type full
_refine_ls_number_parameters 173
_refine_ls_number_reflns 2146
_refine_ls_number_restraints 0
_refine_ls_restrained_S_all 0.988
_refine_ls_R_factor_all 0.0647
_refine_ls_R_factor_gt 0.0538
_refine_ls_shift/su_max 0.000
_refine_ls_shift/su_mean 0.000
_refine_ls_structure_factor_coef Fsqd
_refine_ls_weighting_details 'calc w = 1/[\s^2^(Fo^2^)+(0.1196P)^2^] where P = (Fo^2^+2Fc^2^)/3'
_refine_ls_weighting_scheme calc
_refine_ls_wR_factor_gt 0.1382
_refine_ls_wR_factor_ref 0.1448
_reflns_number_gt 1675
_reflns_number_total 2146
_reflns_threshold_expression I>2\s(I)
_cod_data_source_file dn6061.cif
_cod_data_source_block I
_cod_original_sg_symbol_H-M 'P 21/n'
_cod_original_formula_sum 'C13 H8 N2 O3 Se1'
_cod_database_code 2201963
_cod_database_fobs_code 2201963

loop_
_symmetry_equiv_pos_as_xyz
'x, y, z'
'-x+1/2, y+1/2, -z+1/2'
'-x, -y, -z'
'x-1/2, -y-1/2, z-1/2'

loop_
_atom_site_label
_atom_site_fract_x
_atom_site_fract_y
_atom_site_fract_z
_atom_site_U_iso_or_equiv
_atom_site_adp_type
_atom_site_calc_flag
_atom_site_refinement_flags
_atom_site_occupancy
_atom_site_disorder_assembly
_atom_site_disorder_group
_atom_site_type_symbol
Se1 0.85582(5) 0.21384(7) 0.02096(2) 0.0576(3) Uani d . 1 . . Se
O1 0.8795(5) 0.4112(6) -0.07337(16) 0.0811(10) Uani d . 1 . . O
O2 0.7788(6) 0.3661(9) -0.16024(18) 0.1021(13) Uani d . 1 . . O
O3 0.6425(5) -0.3188(6) 0.06868(16) 0.0759(10) Uani d . 1 . . O
N1 0.7979(6) 0.3090(7) -0.1110(2) 0.0728(11) Uani d . 1 . . N
N2 0.7961(4) -0.0077(6) 0.07019(15) 0.0583(9) Uani d . 1 . . N
C1 0.7424(4) 0.0602(7) -0.03597(18) 0.0563(10) Uani d . 1 . . C
C2 0.7242(5) 0.1141(8) -0.0929(2) 0.0633(11) Uani d . 1 . . C
C3 0.6344(6) -0.0130(9) -0.1316(2) 0.0726(13) Uani d . 1 . . C
H3 0.6215 0.0250 -0.1698 0.087 Uiso calc R 1 . . H
C4 0.5637(7) -0.1991(10) -0.1122(2) 0.0780(15) Uani d . 1 . . C
H4 0.5031 -0.2855 -0.1378 0.094 Uiso calc R 1 . . H
C5 0.5826(6) -0.2571(8) -0.0551(2) 0.0702(13) Uani d . 1 . . C
H5 0.5355 -0.3816 -0.0426 0.084 Uiso calc R 1 . . H
C6 0.6735(5) -0.1260(8) -0.01661(19) 0.0601(11) Uani d . 1 . . C
C7 0.6987(5) -0.1680(8) 0.0444(2) 0.0595(11) Uani d . 1 . . C
C8 0.8511(5) 0.0019(8) 0.12865(19) 0.0605(10) Uani d . 1 . . C
C9 0.9371(8) 0.1758(11) 0.1478(2) 0.0881(18) Uani d . 1 . . C
H9 0.9539 0.2868 0.1228 0.106 Uiso calc R 1 . . H
C10 1.0003(9) 0.1906(12) 0.2041(3) 0.102(2) Uani d . 1 . . C
H10 1.0592 0.3101 0.2165 0.123 Uiso calc R 1 . . H
C11 0.9753(9) 0.0292(13) 0.2410(3) 0.101(2) Uani d . 1 . . C
H11 1.0159 0.0377 0.2788 0.122 Uiso calc R 1 . . H
C12 0.8898(9) -0.1454(14) 0.2216(3) 0.109(2) Uani d . 1 . . C
H12 0.8741 -0.2570 0.2465 0.131 Uiso calc R 1 . . H
C13 0.8265(8) -0.1600(11) 0.1664(3) 0.0893(16) Uani d . 1 . . C
H13 0.7668 -0.2794 0.1544 0.107 Uiso calc R 1 . . H

loop_
_atom_site_aniso_label
_atom_site_aniso_U_11
_atom_site_aniso_U_22
_atom_site_aniso_U_33
_atom_site_aniso_U_12
_atom_site_aniso_U_13
_atom_site_aniso_U_23
Se1 0.0545(3) 0.0479(4) 0.0701(4) -0.00223(18) -0.0004(2) -0.0048(2)
O1 0.083(2) 0.067(2) 0.091(2) -0.0099(19) -0.0086(19) 0.0075(19)
O2 0.112(3) 0.106(3) 0.086(2) -0.002(3) -0.008(2) 0.026(3)
O3 0.087(2) 0.056(2) 0.086(2) -0.0245(17) 0.0082(19) -0.0001(17)
N1 0.068(3) 0.071(3) 0.079(3) 0.010(2) 0.003(2) 0.008(2)
N2 0.0562(19) 0.052(2) 0.066(2) -0.0045(15) 0.0023(16) -0.0066(16)
C1 0.0406(19) 0.057(3) 0.071(2) 0.0049(16) -0.0002(17) -0.007(2)
C2 0.054(2) 0.061(3) 0.075(3) 0.007(2) -0.0001(19) -0.006(2)
C3 0.064(3) 0.084(4) 0.068(3) 0.012(2) -0.008(2) -0.008(2)
C4 0.064(3) 0.089(4) 0.080(3) -0.004(3) -0.008(2) -0.026(3)
C5 0.061(3) 0.062(3) 0.088(3) -0.003(2) 0.006(2) -0.026(2)
C6 0.049(2) 0.059(3) 0.073(3) 0.0053(19) 0.0056(19) -0.016(2)
C7 0.054(2) 0.055(2) 0.070(3) 0.0004(19) 0.0046(19) -0.014(2)
C8 0.053(2) 0.062(3) 0.066(2) 0.0004(19) 0.0033(18) -0.006(2)
C9 0.114(5) 0.084(4) 0.068(3) -0.036(3) 0.013(3) -0.011(3)
C10 0.121(5) 0.108(5) 0.077(3) -0.043(4) -0.005(3) -0.016(3)
C11 0.116(5) 0.110(5) 0.075(3) -0.025(4) -0.014(3) 0.003(3)
C12 0.132(6) 0.106(5) 0.085(4) -0.023(4) -0.025(4) 0.029(4)
C13 0.104(4) 0.078(4) 0.083(3) -0.020(3) -0.016(3) 0.010(3)

loop_
_atom_type_symbol
_atom_type_description
_atom_type_scat_dispersion_real
_atom_type_scat_dispersion_imag
_atom_type_scat_source
C C 0.0181 0.0091 'International Tables Vol C Tables 4.2.6.8 and 6.1.1.4'
H H 0.0000 0.0000 'International Tables Vol C Tables 4.2.6.8 and 6.1.1.4'
N N 0.0311 0.0180 'International Tables Vol C Tables 4.2.6.8 and 6.1.1.4'
O O 0.0492 0.0322 'International Tables Vol C Tables 4.2.6.8 and 6.1.1.4'
Se Se -0.7943 1.1372 'International Tables Vol C Tables 4.2.6.8 and 6.1.1.4'

loop_
_geom_angle_atom_site_label_1
_geom_angle_atom_site_label_2
_geom_angle_atom_site_label_3
_geom_angle
_geom_angle_publ_flag
C1 Se1 N2 85.48(17) yes
O2 N1 O1 123.5(5) yes
O2 N1 C2 120.2(5) yes
O1 N1 C2 116.3(4) yes
C7 N2 C8 125.9(4) yes
C7 N2 Se1 115.2(3) yes
C8 N2 Se1 118.8(3) yes
C2 C1 C6 120.4(4) no
C2 C1 Se1 126.2(4) yes
C6 C1 Se1 113.4(3) yes
C1 C2 C3 121.0(5) no
C1 C2 N1 118.3(4) no
C3 C2 N1 120.7(5) no
C2 C3 C4 118.8(5) no
C2 C3 H3 120.6 no
C4 C3 H3 120.6 no
C5 C4 C3 120.9(5) no
C5 C4 H4 119.6 no
C3 C4 H4 119.6 no
C4 C5 C6 119.4(5) no
C4 C5 H5 120.3 no
C6 C5 H5 120.3 no
C1 C6 C5 119.5(5) no
C1 C6 C7 116.1(4) no
C5 C6 C7 124.3(5) no
O3 C7 N2 125.5(4) yes
O3 C7 C6 124.8(4) yes
N2 C7 C6 109.7(4) yes
C9 C8 C13 118.5(5) no
C9 C8 N2 118.6(5) no
C13 C8 N2 122.9(4) no
C8 C9 C10 121.2(6) no
C8 C9 H9 119.4 no
C10 C9 H9 119.4 no
C11 C10 C9 119.7(6) no
C11 C10 H10 120.2 no
C9 C10 H10 120.2 no
C10 C11 C12 118.9(6) no
C10 C11 H11 120.5 no
C12 C11 H11 120.5 no
C11 C12 C13 121.6(7) no
C11 C12 H12 119.2 no
C13 C12 H12 119.2 no
C12 C13 C8 120.0(6) no
C12 C13 H13 120.0 no
C8 C13 H13 120.0 no

loop_
_geom_bond_atom_site_label_1
_geom_bond_atom_site_label_2
_geom_bond_site_symmetry_2
_geom_bond_distance
_geom_bond_publ_flag
Se1 C1 . 1.852(4) yes
Se1 N2 . 1.897(4) yes
O1 N1 . 1.251(6) yes
O2 N1 . 1.215(6) yes
O3 C7 . 1.213(6) yes
N1 C2 . 1.442(7) yes
N2 C7 . 1.399(6) yes
N2 C8 . 1.421(6) yes
C1 C2 . 1.381(6) no
C1 C6 . 1.389(7) no
C2 C3 . 1.386(7) no
C3 C4 . 1.396(8) no
C3 H3 . 0.9300 no
C4 C5 . 1.391(8) no
C4 H4 . 0.9300 no
C5 C6 . 1.402(7) no
C5 H5 . 0.9300 no
C6 C7 . 1.461(6) no
C8 C9 . 1.362(7) no
C8 C13 . 1.377(8) no
C9 C10 . 1.395(8) no
C9 H9 . 0.9300 no
C10 C11 . 1.362(10) no
C10 H10 . 0.9300 no
C11 C12 . 1.366(10) no
C11 H11 . 0.9300 no
C12 C13 . 1.370(8) no
C12 H12 . 0.9300 no
C13 H13 . 0.9300 no

loop_
_geom_torsion_atom_site_label_1
_geom_torsion_atom_site_label_2
_geom_torsion_atom_site_label_3
_geom_torsion_atom_site_label_4
_geom_torsion
_geom_torsion_publ_flag
C1 Se1 N2 C7 -1.8(3) no
C1 Se1 N2 C8 178.6(3) no
N2 Se1 C1 C2 -179.0(4) no
N2 Se1 C1 C6 0.4(3) no
C6 C1 C2 C3 1.4(7) no
Se1 C1 C2 C3 -179.2(4) no
C6 C1 C2 N1 180.0(4) no
Se1 C1 C2 N1 -0.7(6) no
O2 N1 C2 C1 -177.0(4) no
O1 N1 C2 C1 2.8(6) no
O2 N1 C2 C3 1.6(7) no
O1 N1 C2 C3 -178.6(5) no
C1 C2 C3 C4 -0.8(7) no
N1 C2 C3 C4 -179.3(4) no
C2 C3 C4 C5 -0.1(8) no
C3 C4 C5 C6 0.3(8) no
C2 C1 C6 C5 -1.2(6) no
Se1 C1 C6 C5 179.4(3) no
C2 C1 C6 C7 -179.6(4) no
Se1 C1 C6 C7 1.0(5) no
C4 C5 C6 C1 0.4(7) no
C4 C5 C6 C7 178.6(5) no
C8 N2 C7 O3 2.5(7) no
Se1 N2 C7 O3 -177.1(4) no
C8 N2 C7 C6 -177.8(4) no
Se1 N2 C7 C6 2.6(5) no
C1 C6 C7 O3 177.4(4) no
C5 C6 C7 O3 -0.9(8) no
C1 C6 C7 N2 -2.3(5) no
C5 C6 C7 N2 179.4(4) no
C7 N2 C8 C9 -176.0(5) no
Se1 N2 C8 C9 3.5(6) no
C7 N2 C8 C13 6.3(7) yes
Se1 N2 C8 C13 -174.1(4) yes
C13 C8 C9 C10 0.5(10) no
N2 C8 C9 C10 -177.3(6) no
C8 C9 C10 C11 -0.4(12) no
C9 C10 C11 C12 0.6(13) no
C10 C11 C12 C13 -1.1(13) no
C11 C12 C13 C8 1.2(12) no
C9 C8 C13 C12 -0.9(10) no
N2 C8 C13 C12 176.7(6) no

loop_
_cod_related_entry_id
_cod_related_entry_database
_cod_related_entry_code
1 ChemSpider 2339233
